data_1555554
loop_
_publ_author_name
'Ni, Chunjie'
'Wang, MingLi'
'Tong, Xiaofeng'

_publ_section_title
;
 Access to Thiophene and 1H-Pyrrole via Amine-Initiated (3 + 2) Annulation
 and Aromatization Cascade Reaction of \b'-Acetoxy Allenoate and
 1,2-Bisnucleophile.
;
_journal_issue 9
_journal_name_full 'Organic letters'
_journal_page_first 2240
_journal_page_last 2243
_journal_paper_doi 10.1021/acs.orglett.6b00874
_journal_volume 18
_journal_year 2016
_chemical_formula_moiety '2(C14 H12 O3 S)'
_chemical_formula_sum 'C28 H24 O6 S2'
_chemical_formula_weight 520.59
_space_group_crystal_system monoclinic
_space_group_IT_number 14
_space_group_name_Hall '-P 2ybc'
_space_group_name_H-M_alt 'P 1 21/c 1'
_atom_sites_solution_hydrogens geom
_atom_sites_solution_primary direct
_audit_creation_date 2016-03-25
_audit_creation_method
;
Olex2 1.2
(compiled 2016.02.19 svn.r3266 for OlexSys, GUI svn.r5155)
;
_cell_angle_alpha 90
_cell_angle_beta 110.413(3)
_cell_angle_gamma 90
_cell_formula_units_Z 4
_cell_length_a 16.268(3)
_cell_length_b 7.4469(12)
_cell_length_c 22.374(4)
_cell_measurement_reflns_used 7104
_cell_measurement_temperature 296
_cell_measurement_theta_max 29.675
_cell_measurement_theta_min 2.715
_cell_volume 2540.3(8)
_computing_molecular_graphics 'Olex2 (Dolomanov et al., 2009)'
_computing_publication_material 'Olex2 (Dolomanov et al., 2009)'
_computing_structure_refinement 'ShelXL (Sheldrick, 2015)'
_computing_structure_solution 'ShelXS (Sheldrick, 2008)'
_diffrn_ambient_temperature 296
_diffrn_measured_fraction_theta_full 0.990
_diffrn_measured_fraction_theta_max 0.836
_diffrn_measurement_device_type 'CCD area detector'
_diffrn_measurement_method 'phi and omega scans'
_diffrn_radiation_monochromator graphite
_diffrn_radiation_type MoK\a
_diffrn_radiation_wavelength 0.71073
_diffrn_reflns_av_R_equivalents 0.0424
_diffrn_reflns_av_unetI/netI 0.0508
_diffrn_reflns_Laue_measured_fraction_full 0.990
_diffrn_reflns_Laue_measured_fraction_max 0.836
_diffrn_reflns_limit_h_max 21
_diffrn_reflns_limit_h_min -20
_diffrn_reflns_limit_k_max 10
_diffrn_reflns_limit_k_min -10
_diffrn_reflns_limit_l_max 15
_diffrn_reflns_limit_l_min -28
_diffrn_reflns_number 16735
_diffrn_reflns_point_group_measured_fraction_full 0.990
_diffrn_reflns_point_group_measured_fraction_max 0.836
_diffrn_reflns_theta_full 25.242
_diffrn_reflns_theta_max 30.424
_diffrn_reflns_theta_min 1.336
_exptl_absorpt_coefficient_mu 0.251
_exptl_absorpt_correction_T_max 0.7461
_exptl_absorpt_correction_T_min 0.6137
_exptl_absorpt_correction_type multi-scan
_exptl_absorpt_process_details
;
SADABS-2008/1 (Bruker,2008) was used for absorption correction.
wR2(int) was 0.1256 before and 0.0445 after correction.
The Ratio of minimum to maximum transmission is 0.8225.
The \l/2 correction factor is Not present.
;
_exptl_crystal_colour colourless
_exptl_crystal_colour_primary colourless
_exptl_crystal_density_diffrn 1.361
_exptl_crystal_description block
_exptl_crystal_F_000 1088
_refine_diff_density_max 0.320
_refine_diff_density_min -0.301
_refine_diff_density_rms 0.055
_refine_ls_extinction_method none
_refine_ls_goodness_of_fit_ref 0.959
_refine_ls_hydrogen_treatment constr
_refine_ls_matrix_type full
_refine_ls_number_parameters 329
_refine_ls_number_reflns 6444
_refine_ls_number_restraints 0
_refine_ls_restrained_S_all 0.959
_refine_ls_R_factor_all 0.0681
_refine_ls_R_factor_gt 0.0461
_refine_ls_shift/su_max 0.017
_refine_ls_shift/su_mean 0.000
_refine_ls_structure_factor_coef Fsqd
_refine_ls_weighting_details 'w=1/[\s^2^(Fo^2^)+(0.1055P)^2^+0.0931P] where P=(Fo^2^+2Fc^2^)/3'
_refine_ls_weighting_scheme calc
_refine_ls_wR_factor_gt 0.1335
_refine_ls_wR_factor_ref 0.1537
_reflns_Friedel_coverage 0.000
_reflns_number_gt 4623
_reflns_number_total 6444
_reflns_threshold_expression 'I > 2\s(I)'
_cod_data_source_file ol6b00874_si_002.cif
_cod_data_source_block 1
_cod_database_code 1555554
_shelxl_version_number 2014-3
_shelx_space_group_comment
;
The symmetry employed for this shelxl refinement is uniquely defined
by the following loop, which should always be used as a source of
symmetry information in preference to the above space-group names.
They are only intended as comments.
;
_olex2_refinement_description
;
1. Fixed Uiso
 At 1.2 times of:
  All C(H) groups
 At 1.5 times of:
  All C(H,H,H) groups
2.a Aromatic/amide H refined with riding coordinates:
 C1(H1), C2(H2), C3(H3), C4(H4), C5(H5), C11(H11), C15(H15), C16(H16),
 C17(H17), C18(H18), C19(H19), C25(H25)
2.b Idealised Me refined as rotating group:
 C12(H12A,H12B,H12C), C14(H14A,H14B,H14C), C26(H26A,H26B,H26C), C28(H28A,H28B,
 H28C)
;
_olex2_submission_special_instructions 'No special instructions were received'

loop_
_space_group_symop_operation_xyz
'x, y, z'
'-x, y+1/2, -z+1/2'
'-x, -y, -z'
'x, -y-1/2, z-1/2'

loop_
_atom_site_label
_atom_site_type_symbol
_atom_site_fract_x
_atom_site_fract_y
_atom_site_fract_z
_atom_site_U_iso_or_equiv
_atom_site_adp_type
_atom_site_occupancy
_atom_site_site_symmetry_order
_atom_site_calc_flag
_atom_site_refinement_flags_posn
S1 S 0.15549(3) 0.86211(6) 0.50020(2) 0.04456(14) Uani 1 1 d .
O1 O 0.28664(13) 0.8616(2) 0.63462(8) 0.0795(5) Uani 1 1 d .
O2 O 0.22014(11) 1.0106(2) 0.31858(8) 0.0740(5) Uani 1 1 d .
O3 O 0.27798(9) 0.73613(19) 0.33824(7) 0.0603(4) Uani 1 1 d .
C1 C 0.04262(11) 0.7836(2) 0.31364(8) 0.0449(4) Uani 1 1 d .
H1 H 0.0877 0.7205 0.3066 0.054 Uiso 1 1 calc R
C2 C -0.04035(13) 0.7857(3) 0.26714(9) 0.0574(5) Uani 1 1 d .
H2 H -0.0508 0.7241 0.2290 0.069 Uiso 1 1 calc R
C3 C -0.10752(12) 0.8798(3) 0.27758(11) 0.0623(6) Uani 1 1 d .
H3 H -0.1630 0.8822 0.2462 0.075 Uiso 1 1 calc R
C4 C -0.09264(11) 0.9690(3) 0.33379(11) 0.0573(5) Uani 1 1 d .
H4 H -0.1382 1.0309 0.3406 0.069 Uiso 1 1 calc R
C5 C -0.00970(10) 0.9679(2) 0.38087(9) 0.0451(4) Uani 1 1 d .
H5 H -0.0001 1.0289 0.4190 0.054 Uiso 1 1 calc R
C6 C 0.05893(10) 0.8757(2) 0.37107(8) 0.0368(3) Uani 1 1 d .
C7 C 0.14634(10) 0.86989(19) 0.42120(8) 0.0359(3) Uani 1 1 d .
C8 C 0.22769(10) 0.8630(2) 0.41485(8) 0.0396(4) Uani 1 1 d .
C9 C 0.29850(11) 0.8516(2) 0.47430(9) 0.0453(4) Uani 1 1 d .
C10 C 0.26862(12) 0.8515(2) 0.52480(9) 0.0468(4) Uani 1 1 d .
C11 C 0.31831(16) 0.8473(3) 0.59360(11) 0.0645(6) Uani 1 1 d .
H11 H 0.3788 0.8325 0.6064 0.077 Uiso 1 1 calc R
C12 C 0.39321(12) 0.8479(3) 0.47965(12) 0.0667(6) Uani 1 1 d .
H12A H 0.4051 0.9485 0.4571 0.100 Uiso 1 1 calc GR
H12B H 0.4051 0.7384 0.4615 0.100 Uiso 1 1 calc GR
H12C H 0.4299 0.8546 0.5238 0.100 Uiso 1 1 calc GR
C13 C 0.24046(11) 0.8813(2) 0.35200(9) 0.0448(4) Uani 1 1 d .
C14 C 0.29800(18) 0.7412(3) 0.27971(13) 0.0767(7) Uani 1 1 d .
H14A H 0.2472 0.7803 0.2451 0.115 Uiso 1 1 calc GR
H14B H 0.3146 0.6234 0.2707 0.115 Uiso 1 1 calc GR
H14C H 0.3455 0.8233 0.2848 0.115 Uiso 1 1 calc GR
S2 S 0.40189(3) 0.15297(6) 0.04119(2) 0.04618(15) Uani 1 1 d .
O4 O 0.41876(11) 0.1576(3) -0.08887(7) 0.0769(5) Uani 1 1 d .
O5 O 0.09294(8) 0.1912(2) 0.02352(7) 0.0648(4) Uani 1 1 d .
O6 O 0.17034(7) 0.00123(16) 0.09942(6) 0.0465(3) Uani 1 1 d .
C15 C 0.44187(10) 0.0527(2) 0.18245(8) 0.0449(4) Uani 1 1 d .
H15 H 0.4721 -0.0043 0.1594 0.054 Uiso 1 1 calc R
C16 C 0.47673(11) 0.0533(3) 0.24873(8) 0.0505(4) Uani 1 1 d .
H16 H 0.5301 -0.0028 0.2698 0.061 Uiso 1 1 calc R
C17 C 0.43220(12) 0.1372(3) 0.28325(8) 0.0490(4) Uani 1 1 d .
H17 H 0.4550 0.1366 0.3276 0.059 Uiso 1 1 calc R
C18 C 0.35369(11) 0.2218(3) 0.25153(8) 0.0464(4) Uani 1 1 d .
H18 H 0.3239 0.2792 0.2748 0.056 Uiso 1 1 calc R
C19 C 0.31836(10) 0.2230(2) 0.18553(8) 0.0401(3) Uani 1 1 d .
H19 H 0.2655 0.2815 0.1649 0.048 Uiso 1 1 calc R
C20 C 0.36202(10) 0.1366(2) 0.15020(7) 0.0355(3) Uani 1 1 d .
C21 C 0.32720(10) 0.1378(2) 0.07959(7) 0.0361(3) Uani 1 1 d .
C22 C 0.24215(10) 0.1336(2) 0.03630(7) 0.0357(3) Uani 1 1 d .
C23 C 0.23779(10) 0.1407(2) -0.02864(7) 0.0378(3) Uani 1 1 d .
C24 C 0.31983(11) 0.1500(2) -0.03260(8) 0.0424(4) Uani 1 1 d .
C25 C 0.34412(13) 0.1536(3) -0.08962(9) 0.0533(5) Uani 1 1 d .
H25 H 0.2992 0.1527 -0.1291 0.064 Uiso 1 1 calc R
C26 C 0.15442(12) 0.1318(3) -0.08584(8) 0.0495(4) Uani 1 1 d .
H26A H 0.1207 0.2389 -0.0879 0.074 Uiso 1 1 calc GR
H26B H 0.1208 0.0291 -0.0822 0.074 Uiso 1 1 calc GR
H26C H 0.1686 0.1216 -0.1239 0.074 Uiso 1 1 calc GR
C27 C 0.16068(10) 0.1154(2) 0.05211(8) 0.0398(4) Uani 1 1 d .
C28 C 0.09377(14) -0.0277(3) 0.11687(11) 0.0633(5) Uani 1 1 d .
H28A H 0.0695 0.0860 0.1222 0.095 Uiso 1 1 calc GR
H28B H 0.1101 -0.0939 0.1561 0.095 Uiso 1 1 calc GR
H28C H 0.0509 -0.0946 0.0839 0.095 Uiso 1 1 calc GR

loop_
_atom_site_aniso_label
_atom_site_aniso_U_11
_atom_site_aniso_U_22
_atom_site_aniso_U_33
_atom_site_aniso_U_23
_atom_site_aniso_U_13
_atom_site_aniso_U_12
S1 0.0412(2) 0.0481(3) 0.0401(2) -0.00099(16) 0.00876(17) 0.00243(17)
O1 0.0993(13) 0.0784(11) 0.0446(8) -0.0088(7) 0.0044(8) -0.0001(9)
O2 0.0890(12) 0.0651(9) 0.0848(11) 0.0245(8) 0.0515(10) 0.0187(8)
O3 0.0681(9) 0.0532(8) 0.0691(9) -0.0040(6) 0.0359(7) 0.0056(7)
C1 0.0363(8) 0.0524(10) 0.0428(8) 0.0005(7) 0.0096(7) -0.0004(7)
C2 0.0486(10) 0.0696(13) 0.0440(9) -0.0029(9) 0.0035(8) -0.0079(9)
C3 0.0319(9) 0.0767(14) 0.0626(12) 0.0107(10) -0.0032(8) -0.0023(8)
C4 0.0303(8) 0.0600(12) 0.0766(13) 0.0074(10) 0.0123(8) 0.0054(8)
C5 0.0352(8) 0.0448(9) 0.0529(9) 0.0012(7) 0.0124(7) 0.0009(7)
C6 0.0306(7) 0.0343(8) 0.0405(8) 0.0047(6) 0.0060(6) -0.0012(5)
C7 0.0310(7) 0.0318(7) 0.0403(8) 0.0005(6) 0.0067(6) 0.0001(5)
C8 0.0325(8) 0.0334(8) 0.0499(9) 0.0005(6) 0.0108(7) 0.0013(6)
C9 0.0298(8) 0.0379(8) 0.0596(10) -0.0008(7) 0.0047(7) 0.0012(6)
C10 0.0409(9) 0.0408(9) 0.0460(9) -0.0020(7) -0.0008(7) 0.0027(7)
C11 0.0626(13) 0.0552(12) 0.0528(11) -0.0031(9) -0.0086(10) 0.0021(9)
C12 0.0290(9) 0.0709(14) 0.0878(16) -0.0020(11) 0.0048(9) 0.0017(8)
C13 0.0324(8) 0.0433(9) 0.0588(10) 0.0020(8) 0.0161(7) -0.0027(6)
C14 0.0891(17) 0.0720(15) 0.0903(17) -0.0135(13) 0.0580(15) -0.0112(13)
S2 0.0307(2) 0.0693(3) 0.0381(2) 0.00223(18) 0.01151(16) -0.00130(18)
O4 0.0579(9) 0.1258(15) 0.0545(8) 0.0110(8) 0.0290(7) -0.0004(9)
O5 0.0377(7) 0.0817(10) 0.0747(9) 0.0240(8) 0.0191(7) 0.0172(7)
O6 0.0377(6) 0.0485(7) 0.0550(7) 0.0059(5) 0.0184(5) -0.0018(5)
C15 0.0353(8) 0.0553(10) 0.0410(8) -0.0046(7) 0.0095(7) 0.0067(7)
C16 0.0421(9) 0.0612(11) 0.0398(8) 0.0002(8) 0.0039(7) 0.0078(8)
C17 0.0468(10) 0.0611(11) 0.0363(8) -0.0035(7) 0.0110(7) -0.0058(8)
C18 0.0453(9) 0.0552(10) 0.0430(9) -0.0078(7) 0.0209(7) -0.0022(8)
C19 0.0331(7) 0.0422(8) 0.0449(8) -0.0012(7) 0.0133(6) 0.0011(6)
C20 0.0310(7) 0.0401(8) 0.0339(7) -0.0008(6) 0.0095(6) -0.0020(6)
C21 0.0301(7) 0.0402(8) 0.0366(8) -0.0006(6) 0.0099(6) 0.0006(6)
C22 0.0303(7) 0.0347(7) 0.0394(8) -0.0005(6) 0.0087(6) 0.0015(5)
C23 0.0351(8) 0.0363(8) 0.0359(8) 0.0013(6) 0.0047(6) 0.0011(6)
C24 0.0406(8) 0.0498(9) 0.0344(8) 0.0027(7) 0.0103(7) 0.0016(7)
C25 0.0541(11) 0.0677(12) 0.0381(9) 0.0078(8) 0.0162(8) 0.0014(9)
C26 0.0432(10) 0.0543(10) 0.0406(9) 0.0012(7) 0.0016(7) 0.0008(7)
C27 0.0316(8) 0.0389(8) 0.0454(9) -0.0038(6) 0.0091(6) -0.0008(6)
C28 0.0533(11) 0.0645(13) 0.0833(15) 0.0040(11) 0.0377(11) -0.0086(9)

loop_
_atom_type_symbol
_atom_type_description
_atom_type_scat_dispersion_real
_atom_type_scat_dispersion_imag
_atom_type_scat_source
C C 0.0033 0.0016 'International Tables Vol C Tables 4.2.6.8 and 6.1.1.4'
H H 0.0000 0.0000 'International Tables Vol C Tables 4.2.6.8 and 6.1.1.4'
O O 0.0106 0.0060 'International Tables Vol C Tables 4.2.6.8 and 6.1.1.4'
S S 0.1246 0.1234 'International Tables Vol C Tables 4.2.6.8 and 6.1.1.4'

loop_
_geom_angle_atom_site_label_1
_geom_angle_atom_site_label_2
_geom_angle_atom_site_label_3
_geom_angle
C7 S1 C10 91.70(8)
C13 O3 C14 116.87(17)
C2 C1 H1 119.8
C2 C1 C6 120.46(17)
C6 C1 H1 119.8
C1 C2 H2 120.1
C3 C2 C1 119.85(19)
C3 C2 H2 120.1
C2 C3 H3 119.9
C4 C3 C2 120.27(17)
C4 C3 H3 119.9
C3 C4 H4 119.8
C3 C4 C5 120.46(18)
C5 C4 H4 119.8
C4 C5 H5 119.9
C6 C5 C4 120.18(17)
C6 C5 H5 119.9
C1 C6 C7 120.59(15)
C5 C6 C1 118.77(15)
C5 C6 C7 120.60(15)
C6 C7 S1 119.83(12)
C8 C7 S1 111.19(12)
C8 C7 C6 128.94(16)
C7 C8 C9 113.44(16)
C7 C8 C13 123.03(15)
C9 C8 C13 123.34(15)
C8 C9 C12 123.18(19)
C10 C9 C8 111.33(15)
C10 C9 C12 125.44(18)
C9 C10 S1 112.33(13)
C9 C10 C11 129.60(19)
C11 C10 S1 118.06(17)
O1 C11 C10 124.9(2)
O1 C11 H11 117.6
C10 C11 H11 117.6
C9 C12 H12A 109.5
C9 C12 H12B 109.5
C9 C12 H12C 109.5
H12A C12 H12B 109.5
H12A C12 H12C 109.5
H12B C12 H12C 109.5
O2 C13 O3 124.08(18)
O2 C13 C8 124.30(16)
O3 C13 C8 111.62(15)
O3 C14 H14A 109.5
O3 C14 H14B 109.5
O3 C14 H14C 109.5
H14A C14 H14B 109.5
H14A C14 H14C 109.5
H14B C14 H14C 109.5
C21 S2 C24 91.81(8)
C27 O6 C28 116.03(14)
C16 C15 H15 119.7
C20 C15 H15 119.7
C20 C15 C16 120.66(15)
C15 C16 H16 120.0
C17 C16 C15 120.02(16)
C17 C16 H16 120.0
C16 C17 H17 120.3
C16 C17 C18 119.49(16)
C18 C17 H17 120.3
C17 C18 H18 119.4
C19 C18 C17 121.14(16)
C19 C18 H18 119.4
C18 C19 H19 120.0
C18 C19 C20 119.91(15)
C20 C19 H19 120.0
C15 C20 C19 118.77(14)
C15 C20 C21 119.72(14)
C19 C20 C21 121.47(14)
C20 C21 S2 117.35(11)
C22 C21 S2 111.09(12)
C22 C21 C20 131.54(14)
C21 C22 C23 113.14(14)
C21 C22 C27 126.11(15)
C23 C22 C27 120.70(14)
C22 C23 C26 124.89(15)
C24 C23 C22 111.30(14)
C24 C23 C26 123.77(15)
C23 C24 S2 112.66(12)
C23 C24 C25 128.57(16)
C25 C24 S2 118.75(14)
O4 C25 C24 124.36(19)
O4 C25 H25 117.8
C24 C25 H25 117.8
C23 C26 H26A 109.5
C23 C26 H26B 109.5
C23 C26 H26C 109.5
H26A C26 H26B 109.5
H26A C26 H26C 109.5
H26B C26 H26C 109.5
O5 C27 O6 123.85(16)
O5 C27 C22 123.73(16)
O6 C27 C22 112.36(13)
O6 C28 H28A 109.5
O6 C28 H28B 109.5
O6 C28 H28C 109.5
H28A C28 H28B 109.5
H28A C28 H28C 109.5
H28B C28 H28C 109.5

loop_
_geom_bond_atom_site_label_1
_geom_bond_atom_site_label_2
_geom_bond_distance
S1 C7 1.7223(17)
S1 C10 1.7291(19)
O1 C11 1.204(3)
O2 C13 1.193(2)
O3 C13 1.330(2)
O3 C14 1.456(2)
C1 H1 0.9300
C1 C2 1.387(2)
C1 C6 1.398(2)
C2 H2 0.9300
C2 C3 1.385(3)
C3 H3 0.9300
C3 C4 1.367(3)
C4 H4 0.9300
C4 C5 1.392(2)
C5 H5 0.9300
C5 C6 1.392(2)
C6 C7 1.473(2)
C7 C8 1.380(2)
C8 C9 1.426(2)
C8 C13 1.498(2)
C9 C10 1.377(3)
C9 C12 1.503(3)
C10 C11 1.468(3)
C11 H11 0.9300
C12 H12A 0.9600
C12 H12B 0.9600
C12 H12C 0.9600
C14 H14A 0.9600
C14 H14B 0.9600
C14 H14C 0.9600
S2 C21 1.7190(16)
S2 C24 1.7236(17)
O4 C25 1.209(3)
O5 C27 1.204(2)
O6 C27 1.324(2)
O6 C28 1.446(2)
C15 H15 0.9300
C15 C16 1.391(2)
C15 C20 1.394(2)
C16 H16 0.9300
C16 C17 1.379(3)
C17 H17 0.9300
C17 C18 1.379(3)
C18 H18 0.9300
C18 C19 1.385(2)
C19 H19 0.9300
C19 C20 1.391(2)
C20 C21 1.481(2)
C21 C22 1.385(2)
C22 C23 1.431(2)
C22 C27 1.492(2)
C23 C24 1.370(2)
C23 C26 1.507(2)
C24 C25 1.462(2)
C25 H25 0.9300
C26 H26A 0.9600
C26 H26B 0.9600
C26 H26C 0.9600
C28 H28A 0.9600
C28 H28B 0.9600
C28 H28C 0.9600

loop_
_geom_torsion_atom_site_label_1
_geom_torsion_atom_site_label_2
_geom_torsion_atom_site_label_3
_geom_torsion_atom_site_label_4
_geom_torsion
S1 C7 C8 C9 -0.12(17)
S1 C7 C8 C13 -175.24(12)
S1 C10 C11 O1 -4.7(3)
C1 C2 C3 C4 -0.7(3)
C1 C6 C7 S1 -142.77(14)
C1 C6 C7 C8 34.6(2)
C2 C1 C6 C5 0.6(3)
C2 C1 C6 C7 178.42(16)
C2 C3 C4 C5 0.6(3)
C3 C4 C5 C6 0.0(3)
C4 C5 C6 C1 -0.6(2)
C4 C5 C6 C7 -178.46(16)
C5 C6 C7 S1 35.0(2)
C5 C6 C7 C8 -147.61(17)
C6 C1 C2 C3 0.1(3)
C6 C7 C8 C9 -177.64(15)
C6 C7 C8 C13 7.2(3)
C7 S1 C10 C9 -0.75(14)
C7 S1 C10 C11 178.14(14)
C7 C8 C9 C10 -0.45(19)
C7 C8 C9 C12 -178.15(17)
C7 C8 C13 O2 60.7(3)
C7 C8 C13 O3 -119.81(17)
C8 C9 C10 S1 0.81(18)
C8 C9 C10 C11 -177.92(17)
C9 C8 C13 O2 -113.9(2)
C9 C8 C13 O3 65.6(2)
C9 C10 C11 O1 173.9(2)
C10 S1 C7 C6 178.27(13)
C10 S1 C7 C8 0.49(12)
C12 C9 C10 S1 178.45(15)
C12 C9 C10 C11 -0.3(3)
C13 C8 C9 C10 174.65(15)
C13 C8 C9 C12 -3.1(3)
C14 O3 C13 O2 2.5(3)
C14 O3 C13 C8 -176.97(17)
S2 C21 C22 C23 0.67(17)
S2 C21 C22 C27 178.01(12)
S2 C24 C25 O4 0.4(3)
C15 C16 C17 C18 -0.8(3)
C15 C20 C21 S2 -34.84(19)
C15 C20 C21 C22 147.13(18)
C16 C15 C20 C19 0.8(3)
C16 C15 C20 C21 178.57(16)
C16 C17 C18 C19 0.5(3)
C17 C18 C19 C20 0.5(3)
C18 C19 C20 C15 -1.1(2)
C18 C19 C20 C21 -178.81(15)
C19 C20 C21 S2 142.83(14)
C19 C20 C21 C22 -35.2(3)
C20 C15 C16 C17 0.1(3)
C20 C21 C22 C23 178.79(15)
C20 C21 C22 C27 -3.9(3)
C21 S2 C24 C23 0.94(13)
C21 S2 C24 C25 -177.79(15)
C21 C22 C23 C24 0.02(19)
C21 C22 C23 C26 177.74(15)
C21 C22 C27 O5 143.39(19)
C21 C22 C27 O6 -39.1(2)
C22 C23 C24 S2 -0.71(17)
C22 C23 C24 C25 177.87(17)
C23 C22 C27 O5 -39.5(2)
C23 C22 C27 O6 138.07(15)
C23 C24 C25 O4 -178.1(2)
C24 S2 C21 C20 -179.32(12)
C24 S2 C21 C22 -0.91(13)
C26 C23 C24 S2 -178.47(13)
C26 C23 C24 C25 0.1(3)
C27 C22 C23 C24 -177.47(14)
C27 C22 C23 C26 0.2(2)
C28 O6 C27 O5 -1.1(3)
C28 O6 C27 C22 -178.60(15)
